data_7117113
loop_
_publ_author_name
'Mahmood Azizpoor Fard'
'Florian Weigend'
'John F. Corrigan'

_publ_section_title
;
 Simple but effective: thermally stable Cu-ESiMe3via NHC ligation
;
_journal_name_full Chem.Commun.
_journal_page_first 8361
_journal_paper_doi 10.1039/C5cc00940E
_journal_volume 51
_journal_year 2015
_chemical_formula_sum 'C34 H53 Cu N2 O Se Si'
_chemical_formula_weight 676.37
_chemical_properties_physical 'Air-sensitive, Moisture-sensitive'
_space_group_crystal_system monoclinic
_space_group_IT_number 15
_space_group_name_Hall '-C 2yc'
_space_group_name_H-M_alt 'C 1 2/c 1'
_symmetry_space_group_name_Hall '-C 2yc'
_symmetry_space_group_name_H-M 'C 1 2/c 1'
_atom_sites_solution_hydrogens geom
_atom_sites_solution_primary dual
_atom_sites_solution_secondary difmap
_audit_creation_method SHELXL-2014/7
_audit_update_record
;
2015-03-12 deposited with the CCDC.
2015-04-10 downloaded from the CCDC.
;
_cell_angle_alpha 90
_cell_angle_beta 93.196(5)
_cell_angle_gamma 90
_cell_formula_units_Z 8
_cell_length_a 29.597(6)
_cell_length_b 12.842(3)
_cell_length_c 19.184(4)
_cell_measurement_reflns_used 9824
_cell_measurement_temperature 110
_cell_measurement_theta_max 36.21
_cell_measurement_theta_min 2.47
_cell_volume 7280(3)
_computing_cell_refinement SAINT
_computing_data_collection Apex2
_computing_data_reduction SAINT
_computing_molecular_graphics NRCVAX
_computing_publication_material cif2tables.py
_computing_structure_refinement SHELXL-2014
_computing_structure_solution SHELXT
_diffrn_ambient_temperature 110
_diffrn_detector 'CCD plate'
_diffrn_detector_type 'Bruker Apex2'
_diffrn_measured_fraction_theta_full 0.999
_diffrn_measured_fraction_theta_max 0.999
_diffrn_measurement_device '\k-geometry diffractometer'
_diffrn_measurement_device_type 'Bruker Kappa Axis Apex2'
_diffrn_measurement_method 'phi and omega scans'
_diffrn_radiation_type MoK\a
_diffrn_radiation_wavelength 0.71073
_diffrn_reflns_av_R_equivalents 0.0414
_diffrn_reflns_av_unetI/netI 0.0270
_diffrn_reflns_Laue_measured_fraction_full 0.999
_diffrn_reflns_Laue_measured_fraction_max 0.999
_diffrn_reflns_limit_h_max 49
_diffrn_reflns_limit_h_min -49
_diffrn_reflns_limit_k_max 21
_diffrn_reflns_limit_k_min -21
_diffrn_reflns_limit_l_max 31
_diffrn_reflns_limit_l_min -31
_diffrn_reflns_number 150833
_diffrn_reflns_point_group_measured_fraction_full 0.999
_diffrn_reflns_point_group_measured_fraction_max 0.999
_diffrn_reflns_theta_full 25.242
_diffrn_reflns_theta_max 36.372
_diffrn_reflns_theta_min 1.378
_diffrn_source 'sealed tube'
_exptl_absorpt_coefficient_mu 1.659
_exptl_absorpt_correction_T_max 0.7471
_exptl_absorpt_correction_T_min 0.5823
_exptl_absorpt_correction_type multi-scan
_exptl_absorpt_process_details SADABS
_exptl_crystal_colour colourless
_exptl_crystal_density_diffrn 1.234
_exptl_crystal_description block
_exptl_crystal_F_000 2848
_exptl_crystal_size_max 0.554
_exptl_crystal_size_mid 0.545
_exptl_crystal_size_min 0.274
_refine_diff_density_max 0.868
_refine_diff_density_min -0.955
_refine_diff_density_rms 0.240
_refine_ls_extinction_coef .
_refine_ls_extinction_method none
_refine_ls_goodness_of_fit_ref 1.081
_refine_ls_hydrogen_treatment constr
_refine_ls_matrix_type full
_refine_ls_number_parameters 367
_refine_ls_number_reflns 17704
_refine_ls_number_restraints 46
_refine_ls_restrained_S_all 1.104
_refine_ls_R_factor_all 0.0625
_refine_ls_R_factor_gt 0.0365
_refine_ls_shift/su_max 0.002
_refine_ls_shift/su_mean 0.000
_refine_ls_structure_factor_coef Fsqd
_refine_ls_weighting_details 'w=1/[\s^2^(Fo^2^)+(0.0729P)^2^+2.5263P] where P=(Fo^2^+2Fc^2^)/3'
_refine_ls_weighting_scheme calc
_refine_ls_wR_factor_gt 0.1025
_refine_ls_wR_factor_ref 0.1284
_reflns_Friedel_coverage 0.000
_reflns_Friedel_fraction_full .
_reflns_Friedel_fraction_max .
_reflns_number_gt 13151
_reflns_number_total 17704
_reflns_threshold_expression 'I > 2\s(I)'
_cod_data_source_file c5cc00940e2.cif
_cod_data_source_block b15208
_cod_database_code 7117113
_shelx_shelxl_version_number 2014/7
_shelx_space_group_comment
;
The symmetry employed for this shelxl refinement is uniquely defined
by the following loop, which should always be used as a source of
symmetry information in preference to the above space-group names.
They are only intended as comments.
;
_shelx_estimated_absorpt_t_min 0.460
_shelx_estimated_absorpt_t_max 0.659

loop_
_space_group_symop_operation_xyz
'x, y, z'
'-x, y, -z+1/2'
'x+1/2, y+1/2, z'
'-x+1/2, y+1/2, -z+1/2'
'-x, -y, -z'
'x, -y, z-1/2'
'-x+1/2, -y+1/2, -z'
'x+1/2, -y+1/2, z-1/2'

loop_
_atom_site_label
_atom_site_type_symbol
_atom_site_fract_x
_atom_site_fract_y
_atom_site_fract_z
_atom_site_U_iso_or_equiv
_atom_site_adp_type
_atom_site_occupancy
_atom_site_site_symmetry_order
_atom_site_calc_flag
_atom_site_refinement_flags_posn
_atom_site_refinement_flags_adp
_atom_site_refinement_flags_occupancy
_atom_site_disorder_assembly
_atom_site_disorder_group
Cu1 Cu 0.13374(2) 0.89498(2) 0.23481(2) 0.02243(5) Uani 1 1 d . . . . .
Se1 Se 0.13523(2) 0.93562(2) 0.34863(2) 0.02755(5) Uani 1 1 d . . . . .
Si1 Si 0.18600(2) 0.81872(3) 0.39197(2) 0.02638(8) Uani 1 1 d . . . . .
N1 N 0.10409(4) 0.94128(9) 0.09249(6) 0.0214(2) Uani 1 1 d . . . . .
N2 N 0.15864(4) 0.83196(9) 0.09324(5) 0.0215(2) Uani 1 1 d . . . . .
C1 C 0.13179(4) 0.88436(11) 0.13673(6) 0.0213(2) Uani 1 1 d . . . . .
C2 C 0.11354(5) 0.92564(12) 0.02333(7) 0.0246(2) Uani 1 1 d . . . . .
H2A H 0.0987 0.9572 -0.0165 0.030 Uiso 1 1 calc R U . . .
C3 C 0.14806(5) 0.85644(12) 0.02371(6) 0.0249(2) Uani 1 1 d . . . . .
H3A H 0.1622 0.8299 -0.0158 0.030 Uiso 1 1 calc R U . . .
C4 C 0.06672(4) 1.00141(12) 0.11597(7) 0.0245(2) Uani 1 1 d . . . . .
C5 C 0.07480(5) 1.10253(14) 0.14110(8) 0.0297(3) Uani 1 1 d . . . . .
C6 C 0.03755(6) 1.15791(17) 0.16296(9) 0.0398(4) Uani 1 1 d . . . . .
H6A H 0.0416 1.2269 0.1801 0.048 Uiso 1 1 calc R U . . .
C7 C -0.00525(6) 1.1141(2) 0.16013(10) 0.0457(5) Uani 1 1 d . . . . .
H7A H -0.0302 1.1535 0.1748 0.055 Uiso 1 1 calc R U . . .
C8 C -0.01201(5) 1.01342(18) 0.13614(9) 0.0391(4) Uani 1 1 d . . . . .
H8A H -0.0415 0.9842 0.1350 0.047 Uiso 1 1 calc R U . . .
C9 C 0.02405(5) 0.95398(14) 0.11350(7) 0.0292(3) Uani 1 1 d . . . . .
C10 C 0.19305(5) 0.75878(11) 0.11715(7) 0.0227(2) Uani 1 1 d . . . . .
C11 C 0.23828(5) 0.79073(12) 0.11940(7) 0.0241(2) Uani 1 1 d . . . . .
C12 C 0.27092(5) 0.71767(13) 0.14161(8) 0.0303(3) Uani 1 1 d . . . . .
H12A H 0.3020 0.7365 0.1433 0.036 Uiso 1 1 calc R U . . .
C13 C 0.25879(6) 0.61831(14) 0.16119(9) 0.0352(3) Uani 1 1 d . . . . .
H13A H 0.2815 0.5698 0.1763 0.042 Uiso 1 1 calc R U . . .
C14 C 0.21384(6) 0.58950(13) 0.15888(9) 0.0343(3) Uani 1 1 d . . . . .
H14A H 0.2060 0.5211 0.1728 0.041 Uiso 1 1 calc R U . . .
C15 C 0.17962(5) 0.65869(12) 0.13656(7) 0.0277(3) Uani 1 1 d . . . . .
C16 C 0.12362(8) 1.2302(2) 0.08398(12) 0.0524(5) Uani 1 1 d . . . . .
H16A H 0.1169 1.1948 0.0393 0.079 Uiso 1 1 calc R U . . .
H16B H 0.1541 1.2603 0.0845 0.079 Uiso 1 1 calc R U . . .
H16C H 0.1014 1.2858 0.0898 0.079 Uiso 1 1 calc R U . . .
C17 C 0.12118(5) 1.15238(14) 0.14326(9) 0.0321(3) Uani 1 1 d . . . . .
H17A H 0.1438 1.0963 0.1357 0.039 Uiso 1 1 calc R U . . .
C18 C 0.13384(8) 1.2036(2) 0.21351(11) 0.0507(5) Uani 1 1 d . . . . .
H18A H 0.1326 1.1517 0.2508 0.076 Uiso 1 1 calc R U . . .
H18B H 0.1125 1.2600 0.2218 0.076 Uiso 1 1 calc R U . . .
H18C H 0.1646 1.2319 0.2130 0.076 Uiso 1 1 calc R U . . .
C19 C 0.01015(9) 0.7738(2) 0.15488(13) 0.0620(7) Uani 1 1 d . . . . .
H19A H 0.0361 0.7825 0.1885 0.093 Uiso 1 1 calc R U . . .
H19B H 0.0079 0.7007 0.1405 0.093 Uiso 1 1 calc R U . . .
H19C H -0.0176 0.7945 0.1766 0.093 Uiso 1 1 calc R U . . .
C20 C 0.01668(5) 0.84186(15) 0.09112(9) 0.0333(3) Uani 1 1 d . . . . .
H20A H 0.0445 0.8175 0.0688 0.040 Uiso 1 1 calc R U . . .
C21 C -0.02326(6) 0.83014(18) 0.03785(10) 0.0428(4) Uani 1 1 d . . . . .
H21A H -0.0179 0.8723 -0.0035 0.064 Uiso 1 1 calc R U . . .
H21B H -0.0510 0.8537 0.0586 0.064 Uiso 1 1 calc R U . . .
H21C H -0.0265 0.7568 0.0243 0.064 Uiso 1 1 calc R U . . .
C22 C 0.26757(9) 0.96017(17) 0.16771(10) 0.0458(5) Uani 1 1 d . . . . .
H22A H 0.2431 0.9604 0.2002 0.069 Uiso 1 1 calc R U . . .
H22B H 0.2751 1.0320 0.1556 0.069 Uiso 1 1 calc R U . . .
H22C H 0.2943 0.9261 0.1898 0.069 Uiso 1 1 calc R U . . .
C23 C 0.25208(5) 0.90055(12) 0.10115(8) 0.0265(3) Uani 1 1 d . . . . .
H23A H 0.2247 0.9367 0.0799 0.032 Uiso 1 1 calc R U . . .
C24 C 0.28832(7) 0.90179(15) 0.04760(9) 0.0367(3) Uani 1 1 d . . . . .
H24A H 0.2772 0.8644 0.0055 0.055 Uiso 1 1 calc R U . . .
H24B H 0.3158 0.8678 0.0674 0.055 Uiso 1 1 calc R U . . .
H24C H 0.2952 0.9740 0.0355 0.055 Uiso 1 1 calc R U . . .
C25 C 0.11506(9) 0.6096(2) 0.20848(13) 0.0573(6) Uani 1 1 d . . . . .
H25A H 0.1194 0.6747 0.2347 0.086 Uiso 1 1 calc R U . . .
H25B H 0.1328 0.5541 0.2319 0.086 Uiso 1 1 calc R U . . .
H25C H 0.0829 0.5906 0.2062 0.086 Uiso 1 1 calc R U . . .
C26 C 0.13074(6) 0.62438(14) 0.13454(9) 0.0351(3) Uani 1 1 d . . . . .
H26A H 0.1119 0.6803 0.1112 0.042 Uiso 1 1 calc R U . . .
C27 C 0.12346(10) 0.5238(2) 0.09262(17) 0.0649(7) Uani 1 1 d . . . . .
H27A H 0.1318 0.5353 0.0445 0.097 Uiso 1 1 calc R U . . .
H27B H 0.0916 0.5034 0.0926 0.097 Uiso 1 1 calc R U . . .
H27C H 0.1424 0.4684 0.1139 0.097 Uiso 1 1 calc R U . . .
C28 C 0.21263(8) 0.87880(16) 0.47326(10) 0.0443(5) Uani 1 1 d . . . . .
H28A H 0.2343 0.8298 0.4956 0.066 Uiso 1 1 calc R U . . .
H28B H 0.1891 0.8952 0.5055 0.066 Uiso 1 1 calc R U . . .
H28C H 0.2284 0.9429 0.4612 0.066 Uiso 1 1 calc R U . . .
C29 C 0.15770(8) 0.69322(15) 0.41203(10) 0.0424(4) Uani 1 1 d . . . . .
H29A H 0.1788 0.6490 0.4399 0.064 Uiso 1 1 calc R U . . .
H29B H 0.1485 0.6576 0.3683 0.064 Uiso 1 1 calc R U . . .
H29C H 0.1309 0.7072 0.4384 0.064 Uiso 1 1 calc R U . . .
C30 C 0.23178(6) 0.78948(16) 0.33173(10) 0.0381(4) Uani 1 1 d . . . . .
H30A H 0.2530 0.7393 0.3539 0.057 Uiso 1 1 calc R U . . .
H30B H 0.2479 0.8538 0.3215 0.057 Uiso 1 1 calc R U . . .
H30C H 0.2184 0.7599 0.2882 0.057 Uiso 1 1 calc R U . . .
O1S O -0.0582(3) 1.3406(7) 0.0627(4) 0.137(3) Uiso 0.5 1 d D . P A 1
C1S C -0.0927(4) 1.3268(8) 0.1072(6) 0.122(3) Uiso 0.5 1 d D . P A 1
H1SA H -0.0880 1.2641 0.1368 0.146 Uiso 0.5 1 calc R U P A 1
H1SB H -0.1227 1.3230 0.0817 0.146 Uiso 0.5 1 calc DR U P A 1
C2S C -0.0874(4) 1.4208(8) 0.1469(6) 0.104(3) Uiso 0.5 1 d D . P A 1
H2SA H -0.1161 1.4604 0.1421 0.125 Uiso 0.5 1 calc R U P A 1
H2SB H -0.0822 1.4021 0.1968 0.125 Uiso 0.5 1 calc R U P A 1
C3S C -0.0520(4) 1.4864(10) 0.1282(7) 0.148(4) Uiso 0.5 1 d D . P A 1
H3SA H -0.0336 1.5098 0.1700 0.177 Uiso 0.5 1 calc R U P A 1
H3SB H -0.0639 1.5481 0.1023 0.177 Uiso 0.5 1 calc R U P A 1
C4S C -0.0234(4) 1.4146(9) 0.0802(7) 0.127(4) Uiso 0.5 1 d D . P A 1
H4SA H -0.0133 1.4520 0.0387 0.152 Uiso 0.5 1 calc R U P A 1
H4SB H 0.0030 1.3827 0.1061 0.152 Uiso 0.5 1 calc R U P A 1
O1SA O -0.0469(3) 1.3838(7) 0.2018(5) 0.145(3) Uiso 0.5 1 d D . P B 2
C1SA C -0.0797(5) 1.3695(14) 0.1464(7) 0.149(5) Uiso 0.5 1 d D . P B 2
H1SC H -0.1071 1.4120 0.1526 0.179 Uiso 0.5 1 calc R U P B 2
H1SD H -0.0884 1.2954 0.1407 0.179 Uiso 0.5 1 calc R U P B 2
C2SA C -0.0541(9) 1.407(3) 0.0882(13) 0.36(2) Uiso 0.5 1 d D . P B 2
H2SC H -0.0745 1.4512 0.0583 0.433 Uiso 0.5 1 calc R U P B 2
H2SD H -0.0462 1.3456 0.0599 0.433 Uiso 0.5 1 calc R U P B 2
C3SA C -0.0119(5) 1.4665(15) 0.1052(8) 0.168(6) Uiso 0.5 1 d D . P B 2
H3SC H 0.0149 1.4351 0.0847 0.201 Uiso 0.5 1 calc R U P B 2
H3SD H -0.0146 1.5407 0.0917 0.201 Uiso 0.5 1 calc R U P B 2
C4SA C -0.0120(5) 1.4511(12) 0.1803(7) 0.172(6) Uiso 0.5 1 d D . P B 2
H4SC H 0.0176 1.4220 0.1970 0.207 Uiso 0.5 1 calc R U P B 2
H4SD H -0.0154 1.5197 0.2030 0.207 Uiso 0.5 1 calc R U P B 2

loop_
_atom_site_aniso_label
_atom_site_aniso_U_11
_atom_site_aniso_U_22
_atom_site_aniso_U_33
_atom_site_aniso_U_23
_atom_site_aniso_U_13
_atom_site_aniso_U_12
Cu1 0.01989(7) 0.03333(10) 0.01398(7) 0.00105(6) 0.00009(5) 0.00353(6)
Se1 0.02437(7) 0.04224(9) 0.01595(6) -0.00227(5) 0.00028(4) 0.00903(5)
Si1 0.02852(18) 0.0299(2) 0.02033(16) -0.00168(14) -0.00243(13) 0.00383(15)
N1 0.0200(5) 0.0292(6) 0.0148(4) 0.0018(4) 0.0006(3) 0.0026(4)
N2 0.0223(5) 0.0261(5) 0.0160(4) 0.0016(4) 0.0004(3) 0.0028(4)
C1 0.0201(5) 0.0271(6) 0.0165(5) 0.0014(4) -0.0005(4) 0.0010(4)
C2 0.0269(6) 0.0319(7) 0.0150(5) 0.0025(4) 0.0000(4) 0.0031(5)
C3 0.0298(6) 0.0303(7) 0.0147(5) 0.0002(4) 0.0019(4) 0.0036(5)
C4 0.0202(5) 0.0366(7) 0.0166(5) 0.0011(5) 0.0003(4) 0.0044(5)
C5 0.0254(6) 0.0405(8) 0.0229(6) -0.0051(5) -0.0004(5) 0.0052(6)
C6 0.0325(8) 0.0510(10) 0.0357(8) -0.0141(7) 0.0021(6) 0.0104(7)
C7 0.0285(8) 0.0704(14) 0.0385(9) -0.0145(9) 0.0054(6) 0.0137(8)
C8 0.0201(6) 0.0665(12) 0.0311(7) -0.0037(8) 0.0039(5) 0.0027(7)
C9 0.0212(6) 0.0456(9) 0.0206(5) 0.0029(5) 0.0003(4) 0.0008(5)
C10 0.0256(6) 0.0250(6) 0.0174(5) 0.0005(4) 0.0005(4) 0.0043(5)
C11 0.0253(6) 0.0276(6) 0.0193(5) -0.0013(4) -0.0001(4) 0.0038(5)
C12 0.0291(6) 0.0359(8) 0.0255(6) -0.0003(5) -0.0017(5) 0.0089(6)
C13 0.0407(8) 0.0341(8) 0.0305(7) 0.0032(6) -0.0015(6) 0.0143(7)
C14 0.0449(9) 0.0271(7) 0.0305(7) 0.0051(6) 0.0004(6) 0.0070(6)
C15 0.0338(7) 0.0265(6) 0.0229(6) 0.0017(5) 0.0017(5) 0.0015(5)
C16 0.0506(11) 0.0637(14) 0.0421(10) 0.0094(10) -0.0059(8) -0.0164(10)
C17 0.0284(7) 0.0342(8) 0.0333(7) -0.0067(6) -0.0012(5) 0.0024(6)
C18 0.0487(11) 0.0697(15) 0.0329(9) -0.0089(9) -0.0063(7) -0.0110(10)
C19 0.0661(15) 0.0695(16) 0.0488(12) 0.0267(11) -0.0098(10) -0.0201(13)
C20 0.0249(6) 0.0432(9) 0.0316(7) 0.0083(6) -0.0016(5) -0.0037(6)
C21 0.0345(8) 0.0549(11) 0.0378(9) -0.0034(8) -0.0085(7) -0.0004(8)
C22 0.0675(13) 0.0399(9) 0.0309(8) -0.0116(7) 0.0091(8) -0.0140(9)
C23 0.0266(6) 0.0285(7) 0.0245(6) -0.0023(5) 0.0013(5) 0.0000(5)
C24 0.0403(9) 0.0378(9) 0.0330(8) -0.0022(6) 0.0111(6) -0.0016(7)
C25 0.0521(13) 0.0731(17) 0.0481(12) 0.0206(11) 0.0139(9) -0.0069(11)
C26 0.0378(8) 0.0309(8) 0.0367(8) 0.0052(6) 0.0029(6) -0.0059(6)
C27 0.0580(14) 0.0521(13) 0.0847(19) -0.0181(13) 0.0055(13) -0.0185(11)
C28 0.0545(11) 0.0406(9) 0.0352(8) -0.0066(7) -0.0212(8) 0.0117(8)
C29 0.0588(12) 0.0349(9) 0.0343(8) -0.0017(7) 0.0087(8) -0.0039(8)
C30 0.0303(7) 0.0411(9) 0.0432(9) -0.0008(7) 0.0055(6) 0.0079(7)

loop_
_atom_type_symbol
_atom_type_description
_atom_type_scat_dispersion_real
_atom_type_scat_dispersion_imag
_atom_type_scat_source
C C 0.0033 0.0016 'International Tables Vol C Tables 4.2.6.8 and 6.1.1.4'
H H 0.0000 0.0000 'International Tables Vol C Tables 4.2.6.8 and 6.1.1.4'
N N 0.0061 0.0033 'International Tables Vol C Tables 4.2.6.8 and 6.1.1.4'
Si Si 0.0817 0.0704 'International Tables Vol C Tables 4.2.6.8 and 6.1.1.4'
Cu Cu 0.3201 1.2651 'International Tables Vol C Tables 4.2.6.8 and 6.1.1.4'
Se Se -0.0929 2.2259 'International Tables Vol C Tables 4.2.6.8 and 6.1.1.4'
O O 0.0106 0.0060 'International Tables Vol C Tables 4.2.6.8 and 6.1.1.4'

loop_
_geom_angle_atom_site_label_1
_geom_angle_atom_site_label_2
_geom_angle_atom_site_label_3
_geom_angle
_geom_angle_site_symmetry_1
_geom_angle_site_symmetry_3
C1 Cu1 Se1 170.68(4) . .
Cu1 Se1 Si1 100.422(15) . .
C29 Si1 C30 107.66(9) . .
C29 Si1 C28 110.90(10) . .
C30 Si1 C28 108.17(10) . .
C29 Si1 Se1 110.74(8) . .
C30 Si1 Se1 113.46(6) . .
C28 Si1 Se1 105.90(6) . .
C1 N1 C2 111.90(11) . .
C1 N1 C4 122.64(11) . .
C2 N1 C4 125.17(11) . .
C1 N2 C3 111.63(11) . .
C1 N2 C10 123.59(11) . .
C3 N2 C10 124.78(11) . .
N1 C1 N2 103.61(11) . .
N1 C1 Cu1 124.62(10) . .
N2 C1 Cu1 131.40(10) . .
C3 C2 N1 106.40(11) . .
C3 C2 H2A 126.8 . .
N1 C2 H2A 126.8 . .
C2 C3 N2 106.47(11) . .
C2 C3 H3A 126.8 . .
N2 C3 H3A 126.8 . .
C9 C4 C5 123.44(14) . .
C9 C4 N1 117.56(14) . .
C5 C4 N1 118.99(13) . .
C6 C5 C4 116.94(15) . .
C6 C5 C17 120.45(16) . .
C4 C5 C17 122.59(14) . .
C7 C6 C5 121.17(18) . .
C7 C6 H6A 119.4 . .
C5 C6 H6A 119.4 . .
C8 C7 C6 120.51(16) . .
C8 C7 H7A 119.7 . .
C6 C7 H7A 119.7 . .
C7 C8 C9 120.93(16) . .
C7 C8 H8A 119.5 . .
C9 C8 H8A 119.5 . .
C4 C9 C8 116.99(16) . .
C4 C9 C20 122.57(14) . .
C8 C9 C20 120.37(15) . .
C11 C10 C15 123.09(13) . .
C11 C10 N2 118.46(13) . .
C15 C10 N2 118.45(13) . .
C12 C11 C10 117.19(14) . .
C12 C11 C23 120.36(14) . .
C10 C11 C23 122.41(12) . .
C13 C12 C11 121.15(15) . .
C13 C12 H12A 119.4 . .
C11 C12 H12A 119.4 . .
C14 C13 C12 120.22(15) . .
C14 C13 H13A 119.9 . .
C12 C13 H13A 119.9 . .
C13 C14 C15 121.40(16) . .
C13 C14 H14A 119.3 . .
C15 C14 H14A 119.3 . .
C14 C15 C10 116.95(15) . .
C14 C15 C26 119.97(15) . .
C10 C15 C26 123.08(14) . .
C17 C16 H16A 109.5 . .
C17 C16 H16B 109.5 . .
H16A C16 H16B 109.5 . .
C17 C16 H16C 109.5 . .
H16A C16 H16C 109.5 . .
H16B C16 H16C 109.5 . .
C5 C17 C16 109.80(14) . .
C5 C17 C18 112.57(15) . .
C16 C17 C18 110.96(18) . .
C5 C17 H17A 107.8 . .
C16 C17 H17A 107.8 . .
C18 C17 H17A 107.8 . .
C17 C18 H18A 109.5 . .
C17 C18 H18B 109.5 . .
H18A C18 H18B 109.5 . .
C17 C18 H18C 109.5 . .
H18A C18 H18C 109.5 . .
H18B C18 H18C 109.5 . .
C20 C19 H19A 109.5 . .
C20 C19 H19B 109.5 . .
H19A C19 H19B 109.5 . .
C20 C19 H19C 109.5 . .
H19A C19 H19C 109.5 . .
H19B C19 H19C 109.5 . .
C9 C20 C19 109.89(17) . .
C9 C20 C21 112.17(15) . .
C19 C20 C21 110.65(16) . .
C9 C20 H20A 108.0 . .
C19 C20 H20A 108.0 . .
C21 C20 H20A 108.0 . .
C20 C21 H21A 109.5 . .
C20 C21 H21B 109.5 . .
H21A C21 H21B 109.5 . .
C20 C21 H21C 109.5 . .
H21A C21 H21C 109.5 . .
H21B C21 H21C 109.5 . .
C23 C22 H22A 109.5 . .
C23 C22 H22B 109.5 . .
H22A C22 H22B 109.5 . .
C23 C22 H22C 109.5 . .
H22A C22 H22C 109.5 . .
H22B C22 H22C 109.5 . .
C11 C23 C24 111.96(13) . .
C11 C23 C22 110.10(13) . .
C24 C23 C22 111.47(15) . .
C11 C23 H23A 107.7 . .
C24 C23 H23A 107.7 . .
C22 C23 H23A 107.7 . .
C23 C24 H24A 109.5 . .
C23 C24 H24B 109.5 . .
H24A C24 H24B 109.5 . .
C23 C24 H24C 109.5 . .
H24A C24 H24C 109.5 . .
H24B C24 H24C 109.5 . .
C26 C25 H25A 109.5 . .
C26 C25 H25B 109.5 . .
H25A C25 H25B 109.5 . .
C26 C25 H25C 109.5 . .
H25A C25 H25C 109.5 . .
H25B C25 H25C 109.5 . .
C15 C26 C25 110.62(16) . .
C15 C26 C27 111.49(17) . .
C25 C26 C27 109.99(19) . .
C15 C26 H26A 108.2 . .
C25 C26 H26A 108.2 . .
C27 C26 H26A 108.2 . .
C26 C27 H27A 109.5 . .
C26 C27 H27B 109.5 . .
H27A C27 H27B 109.5 . .
C26 C27 H27C 109.5 . .
H27A C27 H27C 109.5 . .
H27B C27 H27C 109.5 . .
Si1 C28 H28A 109.5 . .
Si1 C28 H28B 109.5 . .
H28A C28 H28B 109.5 . .
Si1 C28 H28C 109.5 . .
H28A C28 H28C 109.5 . .
H28B C28 H28C 109.5 . .
Si1 C29 H29A 109.5 . .
Si1 C29 H29B 109.5 . .
H29A C29 H29B 109.5 . .
Si1 C29 H29C 109.5 . .
H29A C29 H29C 109.5 . .
H29B C29 H29C 109.5 . .
Si1 C30 H30A 109.5 . .
Si1 C30 H30B 109.5 . .
H30A C30 H30B 109.5 . .
Si1 C30 H30C 109.5 . .
H30A C30 H30C 109.5 . .
H30B C30 H30C 109.5 . .
C1S O1S C4S 119.3(9) . .
O1S C1S C2S 99.1(9) . .
O1S C1S H1SA 111.9 . .
C2S C1S H1SA 111.9 . .
O1S C1S H1SB 111.9 . .
C2S C1S H1SB 111.9 . .
H1SA C1S H1SB 109.6 . .
C3S C2S C1S 115.5(10) . .
C3S C2S H2SA 108.4 . .
C1S C2S H2SA 108.4 . .
C3S C2S H2SB 108.4 . .
C1S C2S H2SB 108.4 . .
H2SA C2S H2SB 107.5 . .
C2S C3S C4S 103.3(10) . .
C2S C3S H3SA 111.1 . .
C4S C3S H3SA 111.1 . .
C2S C3S H3SB 111.1 . .
C4S C3S H3SB 111.1 . .
H3SA C3S H3SB 109.1 . .
O1S C4S C3S 96.9(9) . .
O1S C4S H4SA 112.4 . .
C3S C4S H4SA 112.4 . .
O1S C4S H4SB 112.4 . .
C3S C4S H4SB 112.4 . .
H4SA C4S H4SB 109.9 . .
C1SA O1SA C4SA 109.9(11) . .
O1SA C1SA C2SA 99.8(15) . .
O1SA C1SA H1SC 111.8 . .
C2SA C1SA H1SC 111.8 . .
O1SA C1SA H1SD 111.8 . .
C2SA C1SA H1SD 111.8 . .
H1SC C1SA H1SD 109.5 . .
C1SA C2SA C3SA 117.7(19) . .
C1SA C2SA H2SC 107.9 . .
C3SA C2SA H2SC 107.9 . .
C1SA C2SA H2SD 107.9 . .
C3SA C2SA H2SD 107.9 . .
H2SC C2SA H2SD 107.2 . .
C4SA C3SA C2SA 95.7(15) . .
C4SA C3SA H3SC 112.6 . .
C2SA C3SA H3SC 112.6 . .
C4SA C3SA H3SD 112.6 . .
C2SA C3SA H3SD 112.6 . .
H3SC C3SA H3SD 110.1 . .
O1SA C4SA C3SA 114.2(12) . .
O1SA C4SA H4SC 108.7 . .
C3SA C4SA H4SC 108.7 . .
O1SA C4SA H4SD 108.7 . .
C3SA C4SA H4SD 108.7 . .
H4SC C4SA H4SD 107.6 . .

loop_
_geom_bond_atom_site_label_1
_geom_bond_atom_site_label_2
_geom_bond_distance
_geom_bond_site_symmetry_2
Cu1 C1 1.8840(13) .
Cu1 Se1 2.2431(5) .
Se1 Si1 2.2505(6) .
Si1 C29 1.866(2) .
Si1 C30 1.8672(18) .
Si1 C28 1.8739(18) .
N1 C1 1.3599(16) .
N1 C2 1.3858(17) .
N1 C4 1.4416(18) .
N2 C1 1.3617(17) .
N2 C3 1.3890(16) .
N2 C10 1.4418(17) .
C2 C3 1.354(2) .
C2 H2A 0.9500 .
C3 H3A 0.9500 .
C4 C9 1.400(2) .
C4 C5 1.401(2) .
C5 C6 1.396(2) .
C5 C17 1.513(2) .
C6 C7 1.384(3) .
C6 H6A 0.9500 .
C7 C8 1.383(3) .
C7 H7A 0.9500 .
C8 C9 1.401(2) .
C8 H8A 0.9500 .
C9 C20 1.515(3) .
C10 C11 1.399(2) .
C10 C15 1.402(2) .
C11 C12 1.396(2) .
C11 C23 1.515(2) .
C12 C13 1.383(3) .
C12 H12A 0.9500 .
C13 C14 1.379(3) .
C13 H13A 0.9500 .
C14 C15 1.397(2) .
C14 H14A 0.9500 .
C15 C26 1.511(2) .
C16 C17 1.519(3) .
C16 H16A 0.9800 .
C16 H16B 0.9800 .
C16 H16C 0.9800 .
C17 C18 1.527(3) .
C17 H17A 1.0000 .
C18 H18A 0.9800 .
C18 H18B 0.9800 .
C18 H18C 0.9800 .
C19 C20 1.524(3) .
C19 H19A 0.9800 .
C19 H19B 0.9800 .
C19 H19C 0.9800 .
C20 C21 1.526(2) .
C20 H20A 1.0000 .
C21 H21A 0.9800 .
C21 H21B 0.9800 .
C21 H21C 0.9800 .
C22 C23 1.537(2) .
C22 H22A 0.9800 .
C22 H22B 0.9800 .
C22 H22C 0.9800 .
C23 C24 1.526(2) .
C23 H23A 1.0000 .
C24 H24A 0.9800 .
C24 H24B 0.9800 .
C24 H24C 0.9800 .
C25 C26 1.529(3) .
C25 H25A 0.9800 .
C25 H25B 0.9800 .
C25 H25C 0.9800 .
C26 C27 1.530(3) .
C26 H26A 1.0000 .
C27 H27A 0.9800 .
C27 H27B 0.9800 .
C27 H27C 0.9800 .
C28 H28A 0.9800 .
C28 H28B 0.9800 .
C28 H28C 0.9800 .
C29 H29A 0.9800 .
C29 H29B 0.9800 .
C29 H29C 0.9800 .
C30 H30A 0.9800 .
C30 H30B 0.9800 .
C30 H30C 0.9800 .
O1S C1S 1.378(10) .
O1S C4S 1.429(12) .
C1S C2S 1.431(11) .
C1S H1SA 0.9900 .
C1S H1SB 0.9900 .
C2S C3S 1.405(11) .
C2S H2SA 0.9900 .
C2S H2SB 0.9900 .
C3S C4S 1.583(12) .
C3S H3SA 0.9900 .
C3S H3SB 0.9900 .
C4S H4SA 0.9900 .
C4S H4SB 0.9900 .
O1SA C1SA 1.409(11) .
O1SA C4SA 1.425(11) .
C1SA C2SA 1.464(14) .
C1SA H1SC 0.9900 .
C1SA H1SD 0.9900 .
C2SA C3SA 1.488(14) .
C2SA H2SC 0.9900 .
C2SA H2SD 0.9900 .
C3SA C4SA 1.455(12) .
C3SA H3SC 0.9900 .
C3SA H3SD 0.9900 .
C4SA H4SC 0.9900 .
C4SA H4SD 0.9900 .

loop_
_geom_torsion_atom_site_label_1
_geom_torsion_atom_site_label_2
_geom_torsion_atom_site_label_3
_geom_torsion_atom_site_label_4
_geom_torsion
_geom_torsion_site_symmetry_1
_geom_torsion_site_symmetry_2
_geom_torsion_site_symmetry_3
_geom_torsion_site_symmetry_4
C2 N1 C1 N2 -0.46(16) . . . .
C4 N1 C1 N2 173.58(12) . . . .
C2 N1 C1 Cu1 173.21(10) . . . .
C4 N1 C1 Cu1 -12.74(19) . . . .
C3 N2 C1 N1 0.45(16) . . . .
C10 N2 C1 N1 -178.40(12) . . . .
C3 N2 C1 Cu1 -172.60(11) . . . .
C10 N2 C1 Cu1 8.5(2) . . . .
C1 N1 C2 C3 0.31(17) . . . .
C4 N1 C2 C3 -173.56(14) . . . .
N1 C2 C3 N2 -0.01(16) . . . .
C1 N2 C3 C2 -0.29(17) . . . .
C10 N2 C3 C2 178.56(13) . . . .
C1 N1 C4 C9 -93.75(16) . . . .
C2 N1 C4 C9 79.49(18) . . . .
C1 N1 C4 C5 85.06(17) . . . .
C2 N1 C4 C5 -101.70(16) . . . .
C9 C4 C5 C6 -1.5(2) . . . .
N1 C4 C5 C6 179.73(14) . . . .
C9 C4 C5 C17 -179.95(14) . . . .
N1 C4 C5 C17 1.3(2) . . . .
C4 C5 C6 C7 0.4(3) . . . .
C17 C5 C6 C7 178.81(18) . . . .
C5 C6 C7 C8 0.7(3) . . . .
C6 C7 C8 C9 -0.7(3) . . . .
C5 C4 C9 C8 1.5(2) . . . .
N1 C4 C9 C8 -179.70(13) . . . .
C5 C4 C9 C20 -175.39(14) . . . .
N1 C4 C9 C20 3.4(2) . . . .
C7 C8 C9 C4 -0.4(3) . . . .
C7 C8 C9 C20 176.63(17) . . . .
C1 N2 C10 C11 -102.83(16) . . . .
C3 N2 C10 C11 78.46(17) . . . .
C1 N2 C10 C15 77.62(17) . . . .
C3 N2 C10 C15 -101.08(16) . . . .
C15 C10 C11 C12 0.6(2) . . . .
N2 C10 C11 C12 -178.92(12) . . . .
C15 C10 C11 C23 -177.35(13) . . . .
N2 C10 C11 C23 3.12(19) . . . .
C10 C11 C12 C13 -0.7(2) . . . .
C23 C11 C12 C13 177.35(14) . . . .
C11 C12 C13 C14 0.2(2) . . . .
C12 C13 C14 C15 0.4(3) . . . .
C13 C14 C15 C10 -0.4(2) . . . .
C13 C14 C15 C26 179.85(16) . . . .
C11 C10 C15 C14 -0.1(2) . . . .
N2 C10 C15 C14 179.45(13) . . . .
C11 C10 C15 C26 179.63(14) . . . .
N2 C10 C15 C26 -0.8(2) . . . .
C6 C5 C17 C16 -74.9(2) . . . .
C4 C5 C17 C16 103.4(2) . . . .
C6 C5 C17 C18 49.2(2) . . . .
C4 C5 C17 C18 -132.41(18) . . . .
C4 C9 C20 C19 104.13(19) . . . .
C8 C9 C20 C19 -72.7(2) . . . .
C4 C9 C20 C21 -132.34(16) . . . .
C8 C9 C20 C21 50.8(2) . . . .
C12 C11 C23 C24 53.43(18) . . . .
C10 C11 C23 C24 -128.67(15) . . . .
C12 C11 C23 C22 -71.16(19) . . . .
C10 C11 C23 C22 106.74(17) . . . .
C14 C15 C26 C25 69.3(2) . . . .
C10 C15 C26 C25 -110.40(19) . . . .
C14 C15 C26 C27 -53.4(2) . . . .
C10 C15 C26 C27 126.9(2) . . . .
C4S O1S C1S C2S 17.7(13) . . . .
O1S C1S C2S C3S -0.5(15) . . . .
C1S C2S C3S C4S -13.5(16) . . . .
C1S O1S C4S C3S -25.0(13) . . . .
C2S C3S C4S O1S 20.5(13) . . . .
C4SA O1SA C1SA C2SA 16(2) . . . .
O1SA C1SA C2SA C3SA -14(4) . . . .
C1SA C2SA C3SA C4SA 6(4) . . . .
C1SA O1SA C4SA C3SA -14.9(19) . . . .
C2SA C3SA C4SA O1SA 5(2) . . . .
